data_1503421
loop_
_publ_author_name
'Qin, Qian'
'Mague, Joel T.'
'Pascal, Jr, Robert A'

_publ_section_title
;
 An in-ketocyclophane.
;
_journal_issue 5
_journal_name_full 'Organic letters'
_journal_page_first 928
_journal_page_last 930
_journal_paper_doi 10.1021/ol9028572
_journal_volume 12
_journal_year 2010
_chemical_formula_moiety 'C23 H20 O5 S2'
_chemical_formula_sum 'C23 H20 O5 S2'
_chemical_formula_weight 440.51
_space_group_IT_number 15
_symmetry_cell_setting monoclinic
_symmetry_space_group_name_Hall '-C 2yc'
_symmetry_space_group_name_H-M 'C 1 2/c 1'
_atom_sites_solution_hydrogens geom
_atom_sites_solution_primary direct
_atom_sites_solution_secondary difmap
_cell_angle_alpha 90.00
_cell_angle_beta 115.921(2)
_cell_angle_gamma 90.00
_cell_formula_units_Z 4
_cell_length_a 20.0117(15)
_cell_length_b 10.0091(9)
_cell_length_c 10.6634(9)
_cell_measurement_reflns_used 9335
_cell_measurement_temperature 100(2)
_cell_measurement_theta_max 28.74
_cell_measurement_theta_min 2.33
_cell_volume 1921.0(3)
_computing_cell_refinement 'Bruker SAINT (Bruker-AXS 2008)'
_computing_data_collection 'Bruker APEX2 (Bruker-AXS, 2009)'
_computing_data_reduction 'Bruker SAINT (Bruker-AXS 2008)'
_computing_molecular_graphics 'Bruker SHELXTL(Bruker-AXS 2008a)'
_computing_publication_material 'Bruker SHELXTL(Bruker-AXS 2008a)'
_computing_structure_refinement 'SHELXL (Sheldrick, 2008)'
_computing_structure_solution 'SHELXS (Sheldrick, 2008)'
_diffrn_ambient_temperature 100(2)
_diffrn_measured_fraction_theta_full 0.989
_diffrn_measured_fraction_theta_max 0.989
_diffrn_measurement_device_type 'Bruker APEX-I CCD'
_diffrn_measurement_method '\f and \w scans'
_diffrn_radiation_monochromator graphite
_diffrn_radiation_source 'fine-focus sealed tube'
_diffrn_radiation_type MoK\a
_diffrn_radiation_wavelength 0.71073
_diffrn_reflns_av_R_equivalents 0.0377
_diffrn_reflns_av_sigmaI/netI 0.0225
_diffrn_reflns_limit_h_max 26
_diffrn_reflns_limit_h_min -26
_diffrn_reflns_limit_k_max 13
_diffrn_reflns_limit_k_min -13
_diffrn_reflns_limit_l_max 14
_diffrn_reflns_limit_l_min -14
_diffrn_reflns_number 16589
_diffrn_reflns_theta_full 28.78
_diffrn_reflns_theta_max 28.78
_diffrn_reflns_theta_min 2.26
_exptl_absorpt_coefficient_mu 0.313
_exptl_absorpt_correction_T_max 0.9649
_exptl_absorpt_correction_T_min 0.8928
_exptl_absorpt_correction_type multi-scan
_exptl_absorpt_process_details 'SADABS (Sheldrick, 2008a)'
_exptl_crystal_colour colourless
_exptl_crystal_density_diffrn 1.523
_exptl_crystal_density_method 'not measured'
_exptl_crystal_description Block
_exptl_crystal_F_000 920
_exptl_crystal_size_max 0.18
_exptl_crystal_size_mid 0.12
_exptl_crystal_size_min 0.12
_refine_diff_density_max 0.446
_refine_diff_density_min -0.663
_refine_diff_density_rms 0.070
_refine_ls_extinction_method none
_refine_ls_goodness_of_fit_ref 1.059
_refine_ls_hydrogen_treatment constr
_refine_ls_matrix_type full
_refine_ls_number_parameters 137
_refine_ls_number_reflns 2478
_refine_ls_number_restraints 0
_refine_ls_restrained_S_all 1.059
_refine_ls_R_factor_all 0.0482
_refine_ls_R_factor_gt 0.0408
_refine_ls_shift/su_max 0.000
_refine_ls_shift/su_mean 0.000
_refine_ls_structure_factor_coef Fsqd
_refine_ls_weighting_details 'calc w=1/[\s^2^(Fo^2^)+(0.0545P)^2^+3.9347P] where P=(Fo^2^+2Fc^2^)/3'
_refine_ls_weighting_scheme calc
_refine_ls_wR_factor_gt 0.1090
_refine_ls_wR_factor_ref 0.1149
_reflns_number_gt 2153
_reflns_number_total 2478
_reflns_threshold_expression >2sigma(I)
_cod_data_source_file ol9028572_si_004.cif
_cod_data_source_block rp008
_cod_depositor_comments
;
The following automatic conversions were performed:

'_symmetry_cell_setting' value 'Monoclinic' changed to 'monoclinic'
according to /home/saulius/struct/CIF-dictionaries/cif_core.dic
dictionary named 'cif_core.dic' version 2.4.2 from 2011-04-26.

Automatic conversion script
Id: cif_fix_values 1715 2011-07-08 13:25:40Z adriana 
;
_cod_original_sg_symbol_H-M C2/c
_cod_database_code 1503421

loop_
_symmetry_equiv_pos_as_xyz
'x, y, z'
'-x, y, -z+1/2'
'x+1/2, y+1/2, z'
'-x+1/2, y+1/2, -z+1/2'
'-x, -y, -z'
'x, -y, z-1/2'
'-x+1/2, -y+1/2, -z'
'x+1/2, -y+1/2, z-1/2'

loop_
_atom_site_label
_atom_site_type_symbol
_atom_site_fract_x
_atom_site_fract_y
_atom_site_fract_z
_atom_site_U_iso_or_equiv
_atom_site_adp_type
_atom_site_occupancy
_atom_site_symmetry_multiplicity
_atom_site_calc_flag
_atom_site_refinement_flags
S1 S 0.17217(2) 0.37949(4) 1.01335(5) 0.01815(14) Uani 1 1 d .
O1 O 0.24087(8) 0.38759(14) 1.13969(16) 0.0280(3) Uani 1 1 d .
O2 O 0.17702(9) 0.41261(16) 0.88889(17) 0.0319(3) Uani 1 1 d .
O3 O 0.0000 0.47833(19) 0.7500 0.0254(4) Uani 1 2 d S
C1 C 0.10476(9) 0.48676(17) 1.03390(18) 0.0170(3) Uani 1 1 d .
H1A H 0.0539 0.4525 0.9778 0.020 Uiso 1 1 calc R
H1B H 0.1140 0.4896 1.1330 0.020 Uiso 1 1 calc R
C2 C 0.11283(9) 0.62464(17) 0.98476(18) 0.0155(3) Uani 1 1 d .
C3 C 0.17191(9) 0.70253(18) 1.07593(18) 0.0182(3) Uani 1 1 d .
H3 H 0.2014 0.6711 1.1679 0.022 Uiso 1 1 calc R
C4 C 0.18863(10) 0.82491(18) 1.03531(19) 0.0202(4) Uani 1 1 d .
H4 H 0.2293 0.8761 1.0988 0.024 Uiso 1 1 calc R
C5 C 0.14574(10) 0.87211(18) 0.90178(19) 0.0191(4) Uani 1 1 d .
H5 H 0.1586 0.9532 0.8714 0.023 Uiso 1 1 calc R
C6 C 0.08390(9) 0.80016(17) 0.81263(18) 0.0173(3) Uani 1 1 d .
H6 H 0.0529 0.8356 0.7232 0.021 Uiso 1 1 calc R
C7 C 0.06623(9) 0.67622(17) 0.85173(17) 0.0152(3) Uani 1 1 d .
C8 C 0.0000 0.6001(2) 0.7500 0.0167(5) Uani 1 2 d S
C9 C 0.13596(9) 0.21307(17) 1.00526(18) 0.0171(3) Uani 1 1 d .
H9A H 0.1737 0.1472 1.0092 0.021 Uiso 1 1 calc R
H9B H 0.1259 0.1981 1.0872 0.021 Uiso 1 1 calc R
C10 C 0.06562(9) 0.19124(17) 0.87413(17) 0.0159(3) Uani 1 1 d .
C11 C 0.06839(9) 0.18561(17) 0.74584(18) 0.0171(3) Uani 1 1 d .
H11 H 0.1151 0.1813 0.7427 0.020 Uiso 1 1 calc R
C12 C 0.00327(9) 0.18630(17) 0.62282(18) 0.0172(3) Uani 1 1 d .
H12 H 0.0056 0.1834 0.5358 0.021 Uiso 1 1 calc R

loop_
_atom_site_aniso_label
_atom_site_aniso_U_11
_atom_site_aniso_U_22
_atom_site_aniso_U_33
_atom_site_aniso_U_23
_atom_site_aniso_U_13
_atom_site_aniso_U_12
S1 0.0123(2) 0.0172(2) 0.0240(2) 0.00330(15) 0.00692(17) 0.00186(14)
O1 0.0158(6) 0.0252(7) 0.0314(8) 0.0021(6) -0.0005(6) 0.0010(5)
O2 0.0330(8) 0.0319(8) 0.0344(8) -0.0002(6) 0.0181(7) -0.0002(6)
O3 0.0242(10) 0.0170(9) 0.0233(10) 0.000 -0.0003(8) 0.000
C1 0.0144(7) 0.0200(8) 0.0166(8) 0.0017(6) 0.0068(6) 0.0025(6)
C2 0.0136(7) 0.0177(8) 0.0160(8) -0.0012(6) 0.0072(6) 0.0016(6)
C3 0.0145(7) 0.0220(8) 0.0158(8) -0.0032(6) 0.0046(6) 0.0016(6)
C4 0.0153(8) 0.0207(8) 0.0229(9) -0.0073(7) 0.0069(7) -0.0015(6)
C5 0.0170(8) 0.0167(8) 0.0242(9) -0.0018(6) 0.0096(7) -0.0003(6)
C6 0.0162(8) 0.0179(8) 0.0177(8) -0.0006(6) 0.0073(7) 0.0008(6)
C7 0.0130(7) 0.0165(8) 0.0160(8) -0.0024(6) 0.0062(6) 0.0008(6)
C8 0.0140(11) 0.0181(11) 0.0160(11) 0.000 0.0049(9) 0.000
C9 0.0149(7) 0.0173(8) 0.0171(8) 0.0019(6) 0.0051(6) 0.0014(6)
C10 0.0151(8) 0.0142(7) 0.0168(8) 0.0012(6) 0.0056(6) 0.0017(6)
C11 0.0145(7) 0.0184(8) 0.0198(8) 0.0005(6) 0.0089(6) 0.0007(6)
C12 0.0178(8) 0.0191(8) 0.0168(8) -0.0007(6) 0.0097(7) 0.0000(6)

loop_
_atom_type_symbol
_atom_type_description
_atom_type_scat_dispersion_real
_atom_type_scat_dispersion_imag
_atom_type_scat_source
C C 0.0033 0.0016 'International Tables Vol C Tables 4.2.6.8 and 6.1.1.4'
H H 0.0000 0.0000 'International Tables Vol C Tables 4.2.6.8 and 6.1.1.4'
O O 0.0106 0.0060 'International Tables Vol C Tables 4.2.6.8 and 6.1.1.4'
S S 0.1246 0.1234 'International Tables Vol C Tables 4.2.6.8 and 6.1.1.4'

loop_
_geom_angle_atom_site_label_1
_geom_angle_atom_site_label_2
_geom_angle_atom_site_label_3
_geom_angle
_geom_angle_site_symmetry_1
_geom_angle_site_symmetry_3
O2 S1 O1 115.75(9) . .
O2 S1 C9 111.29(9) . .
O1 S1 C9 107.14(8) . .
O2 S1 C1 109.61(9) . .
O1 S1 C1 108.00(9) . .
C9 S1 C1 104.39(8) . .
C2 C1 S1 107.56(11) . .
C2 C1 H1A 110.2 . .
S1 C1 H1A 110.2 . .
C2 C1 H1B 110.2 . .
S1 C1 H1B 110.2 . .
H1A C1 H1B 108.5 . .
C3 C2 C7 118.85(16) . .
C3 C2 C1 117.10(15) . .
C7 C2 C1 124.00(15) . .
C4 C3 C2 121.48(16) . .
C4 C3 H3 119.3 . .
C2 C3 H3 119.3 . .
C5 C4 C3 119.75(16) . .
C5 C4 H4 120.1 . .
C3 C4 H4 120.1 . .
C4 C5 C6 119.57(17) . .
C4 C5 H5 120.2 . .
C6 C5 H5 120.2 . .
C5 C6 C7 121.38(16) . .
C5 C6 H6 119.3 . .
C7 C6 H6 119.3 . .
C6 C7 C2 118.73(15) . .
C6 C7 C8 119.44(15) . .
C2 C7 C8 121.80(15) . .
O3 C8 C7 120.48(10) . .
C7 C8 C7 119.0(2) 2_556 .
C10 C9 S1 111.82(12) . .
C10 C9 H9A 109.3 . .
S1 C9 H9A 109.3 . .
C10 C9 H9B 109.3 . .
S1 C9 H9B 109.3 . .
H9A C9 H9B 107.9 . .
C12 C10 C11 119.04(15) 2_556 .
C12 C10 C9 121.10(15) 2_556 .
C11 C10 C9 119.69(15) . .
C12 C11 C10 120.24(15) . .
C12 C11 H11 119.9 . .
C10 C11 H11 119.9 . .
C11 C12 C10 120.53(16) . 2_556
C11 C12 H12 119.7 . .
C10 C12 H12 119.7 2_556 .

loop_
_geom_bond_atom_site_label_1
_geom_bond_atom_site_label_2
_geom_bond_distance
_geom_bond_site_symmetry_2
S1 O2 1.4119(16) .
S1 O1 1.4464(14) .
S1 C9 1.8035(18) .
S1 C1 1.8107(17) .
O3 C8 1.219(3) .
C1 C2 1.510(2) .
C1 H1A 0.9900 .
C1 H1B 0.9900 .
C2 C3 1.395(2) .
C2 C7 1.411(2) .
C3 C4 1.388(3) .
C3 H3 0.9500 .
C4 C5 1.385(3) .
C4 H4 0.9500 .
C5 C6 1.388(2) .
C5 H5 0.9500 .
C6 C7 1.402(2) .
C6 H6 0.9500 .
C7 C8 1.502(2) .
C9 C10 1.505(2) .
C9 H9A 0.9900 .
C9 H9B 0.9900 .
C10 C12 1.394(2) 2_556
C10 C11 1.394(2) .
C11 C12 1.387(2) .
C11 H11 0.9500 .
C12 H12 0.9500 .

loop_
_geom_torsion_atom_site_label_1
_geom_torsion_atom_site_label_2
_geom_torsion_atom_site_label_3
_geom_torsion_atom_site_label_4
_geom_torsion
_geom_torsion_site_symmetry_1
_geom_torsion_site_symmetry_4
O2 S1 C1 C2 -38.40(14) . .
O1 S1 C1 C2 88.51(13) . .
C9 S1 C1 C2 -157.70(11) . .
S1 C1 C2 C3 -78.38(17) . .
S1 C1 C2 C7 99.20(17) . .
C7 C2 C3 C4 -4.4(3) . .
C1 C2 C3 C4 173.33(15) . .
C2 C3 C4 C5 0.4(3) . .
C3 C4 C5 C6 3.7(3) . .
C4 C5 C6 C7 -3.9(3) . .
C5 C6 C7 C2 -0.1(3) . .
C5 C6 C7 C8 -178.16(15) . .
C3 C2 C7 C6 4.1(2) . .
C1 C2 C7 C6 -173.40(15) . .
C3 C2 C7 C8 -177.82(14) . .
C1 C2 C7 C8 4.6(2) . .
C6 C7 C8 O3 147.82(12) . .
C2 C7 C8 O3 -30.19(17) . .
C6 C7 C8 C7 -32.18(12) . 2_556
C2 C7 C8 C7 149.80(17) . 2_556
O2 S1 C9 C10 -50.20(15) . .
O1 S1 C9 C10 -177.66(12) . .
C1 S1 C9 C10 67.95(14) . .
S1 C9 C10 C12 -106.09(17) . 2_556
S1 C9 C10 C11 69.13(18) . .
C12 C10 C11 C12 5.3(2) 2_556 .
C9 C10 C11 C12 -170.02(16) . .
C10 C11 C12 C10 -0.7(2) . 2_556
